data_9014519
loop_
_publ_author_name
'Biagioni, C.'
'Bonaccorsi, E.'
'Orlandi, P.'

_publ_section_title
;
 Volaschioite, Fe3+4(SO4)O2(OH)6*2H20, a new mineral species
 from Fornovolasco, Apuan Alps, Tuscany, Italy
;
_journal_name_full 'The Canadian Mineralogist'
_journal_page_first 605
_journal_page_last 614
_journal_paper_doi 10.3749/canmin.49.2.605
_journal_volume 49
_journal_year 2011
_chemical_compound_source 'Fornovolasco, Tuscany, Italy'
_chemical_formula_sum 'Fe2 H5 O7 S0.5'
_chemical_name_mineral Volaschioite
_space_group_IT_number 12
_symmetry_space_group_name_Hall '-C 2y'
_symmetry_space_group_name_H-M 'C 1 2/m 1'
_cell_angle_alpha 90
_cell_angle_beta 93.82
_cell_angle_gamma 90
_cell_formula_units_Z 4
_cell_length_a 16.068
_cell_length_b 3.058
_cell_length_c 10.929
_cell_volume 535.814
_database_code_amcsd 0018472
_exptl_crystal_density_diffrn 3.034
_cod_depositor_comments
;
         Z inserted to be consistent with given formula
        Water oxygen atoms renamed so that they are treated as oxygens
                                          miguel
;
_cod_original_formula_sum 'Fe2 S.5 O7 H5'
_cod_database_code 9014519

loop_
_space_group_symop_operation_xyz
x,y,z
1/2+x,1/2+y,z
x,-y,z
1/2+x,1/2-y,z
-x,y,-z
1/2-x,1/2+y,-z
-x,-y,-z
1/2-x,1/2-y,-z

loop_
_atom_site_label
_atom_site_fract_x
_atom_site_fract_y
_atom_site_fract_z
_atom_site_occupancy
_atom_site_U_iso_or_equiv
Fe1 0.29710 0.00000 0.39270 1.00000 0.01400
Fe2 0.22640 0.50000 0.12510 1.00000 0.01400
S 0.49060 0.00000 0.29830 0.50000 0.02200
O1 0.27440 0.50000 0.28880 1.00000 0.01900
O2 0.54050 0.60500 0.32450 0.50000 0.03100
O3 0.15110 0.00000 0.14230 1.00000 0.02000
O4 0.18600 0.00000 0.47320 1.00000 0.01700
O5 0.42280 0.00000 0.38720 0.50000 0.03400
O15 0.42280 0.00000 0.38720 0.50000 0.03400
O6 0.30140 0.00000 0.06700 1.00000 0.02100
O7 0.45990 0.00000 0.17000 0.50000 0.03100
O17 0.47000 0.00000 0.08100 0.50000 0.06300

loop_
_cod_related_entry_id
_cod_related_entry_database
_cod_related_entry_code
1 AMCSD 0018472
